data_1525296
loop_
_publ_author_name
'Sinha, A.K.'

_publ_section_title
;
 Close-packed ordered A B3 structures in ternary alloys of certain
 transition metals
;
_journal_name_full 'Transactions of the Metallurgical Society of Aime'
_journal_page_first 911
_journal_page_last 917
_journal_volume 245
_journal_year 1969
_chemical_formula_sum 'Co1.5 Ni1.5 V'
_chemical_name_systematic '(Co1.5 Ni1.5) V'
_space_group_IT_number 166
_symmetry_space_group_name_Hall '-R 3 2"'
_symmetry_space_group_name_H-M 'R -3 m :H'
_cell_angle_alpha 90
_cell_angle_beta 90
_cell_angle_gamma 120
_cell_formula_units_Z 9
_cell_length_a 5.048
_cell_length_b 5.048
_cell_length_c 18.44
_cell_volume 406.940
_citation_journal_id_ASTM TMSAAB
_cod_data_source_file Sinha_TMSAAB_1969_1169.cif
_cod_data_source_block Co1.5Ni1.5V1
_cod_original_cell_volume 406.9398
_cod_original_formula_sum 'Co1.5 Ni1.5 V1'
_cod_database_code 1525296

loop_
_symmetry_equiv_pos_as_xyz
x,y,z
-y,x-y,z
-x+y,-x,z
y,x,-z
-x,-x+y,-z
x-y,-y,-z
-x,-y,-z
y,-x+y,-z
x-y,x,-z
-y,-x,z
x,x-y,z
-x+y,y,z
x+2/3,y+1/3,z+1/3
-y+2/3,x-y+1/3,z+1/3
-x+y+2/3,-x+1/3,z+1/3
y+2/3,x+1/3,-z+1/3
-x+2/3,-x+y+1/3,-z+1/3
x-y+2/3,-y+1/3,-z+1/3
-x+2/3,-y+1/3,-z+1/3
y+2/3,-x+y+1/3,-z+1/3
x-y+2/3,x+1/3,-z+1/3
-y+2/3,-x+1/3,z+1/3
x+2/3,x-y+1/3,z+1/3
-x+y+2/3,y+1/3,z+1/3
x+1/3,y+2/3,z+2/3
-y+1/3,x-y+2/3,z+2/3
-x+y+1/3,-x+2/3,z+2/3
y+1/3,x+2/3,-z+2/3
-x+1/3,-x+y+2/3,-z+2/3
x-y+1/3,-y+2/3,-z+2/3
-x+1/3,-y+2/3,-z+2/3
y+1/3,-x+y+2/3,-z+2/3
x-y+1/3,x+2/3,-z+2/3
-y+1/3,-x+2/3,z+2/3
x+1/3,x-y+2/3,z+2/3
-x+y+1/3,y+2/3,z+2/3

loop_
_atom_site_label
_atom_site_type_symbol
_atom_site_fract_x
_atom_site_fract_y
_atom_site_fract_z
_atom_site_occupancy
_atom_site_U_iso_or_equiv
Ni1 Ni 0.5 0 0 0.5 0.0
V2 V 0 0 0.222 1 0.0
V1 V 0 0 0 1 0.0
Ni2 Ni 0.167 0.833 0.111 0.5 0.0
Co2 Co 0.167 0.833 0.111 0.5 0.0
Co1 Co 0.5 0 0 0.5 0.0
